data_2213142
loop_
_publ_author_name
'Jenkinson, Sarah F.'
'Jones, Nigel A.'
'Moussa, Adel'
'Stewart, Alistair J.'
'Heinz, Thomas'
'Fleet, George W. J.'
'Watkin, David J.'

_publ_section_title
;
2,2'-Anhydro-2'-<i>C</i>-methyl-1-(\b-<i>D</i>-arabinofuranosyl)uracil
(2,2'-anhydro-2'-<i>C</i>-methyluridine)
;
_journal_coeditor_code BQ2004
_journal_issue 5
_journal_name_full 'Acta Crystallographica, Section E'
_journal_page_first o2071
_journal_page_last o2073
_journal_paper_doi 10.1107/S1600536807014456
_journal_volume 63
_journal_year 2007
_chemical_formula_iupac 'C10 H12 N2 O5'
_chemical_formula_moiety 'C10 H12 N2 O5'
_chemical_formula_sum 'C10 H12 N2 O5'
_chemical_formula_weight 240.22
_chemical_melting_point .513E-305
_chemical_name_systematic
;
2,2'-Anhydro-2'-<i>C</i>-methyl-1-(\b-D-arabinofuranosyl)uracil
;
_space_group_IT_number 4
_symmetry_cell_setting monoclinic
_symmetry_space_group_name_Hall 'P 2yb'
_symmetry_space_group_name_H-M 'P 1 21 1'
_atom_sites_solution_hydrogens geom
_atom_sites_solution_primary direct
_cell_angle_alpha 90
_cell_angle_beta 115.0716(18)
_cell_angle_gamma 90
_cell_formula_units_Z 2
_cell_length_a 8.6134(3)
_cell_length_b 7.4803(3)
_cell_length_c 8.8106(3)
_cell_measurement_reflns_used 994
_cell_measurement_temperature 150
_cell_measurement_theta_max 27
_cell_measurement_theta_min 5
_cell_volume 514.19(3)
_computing_cell_refinement 'DENZO and SCALEPACK (Otwinowski & Minor, 1997)'
_computing_data_collection 'COLLECT (Nonius, 2001)'
_computing_data_reduction 'DENZO and SCALEPACK'
_computing_molecular_graphics 'CAMERON (Watkin <i>et al.</i>,  1996)'
_computing_publication_material CRYSTALS
_computing_structure_refinement 'CRYSTALS (Betteridge <i>et al.</i>,  2003)'
_computing_structure_solution 'SIR92 (Altomare <i>et al.</i>,  1994)'
_diffrn_ambient_temperature 150
_diffrn_measured_fraction_theta_full 0.988
_diffrn_measured_fraction_theta_max 0.980
_diffrn_measurement_device_type 'Nonius KappaCCD area-detector'
_diffrn_measurement_method \w
_diffrn_radiation_monochromator graphite
_diffrn_radiation_type 'Mo K\a'
_diffrn_radiation_wavelength 0.71073
_diffrn_reflns_av_R_equivalents 0.022
_diffrn_reflns_limit_h_max 11
_diffrn_reflns_limit_h_min -11
_diffrn_reflns_limit_k_max 8
_diffrn_reflns_limit_k_min -9
_diffrn_reflns_limit_l_max 11
_diffrn_reflns_limit_l_min -11
_diffrn_reflns_number 3462
_diffrn_reflns_theta_full 26.606
_diffrn_reflns_theta_max 27.429
_diffrn_reflns_theta_min 5.142
_diffrn_standards_number 0
_exptl_absorpt_coefficient_mu 0.126
_exptl_absorpt_correction_T_max 1.0
_exptl_absorpt_correction_T_min 0.9185
_exptl_absorpt_correction_type multi-scan
_exptl_absorpt_process_details '(DENZO/SCALEPACK; Otwinowski & Minor, 1997)'
_exptl_crystal_colour colourless
_exptl_crystal_density_diffrn 1.551
_exptl_crystal_density_method 'not measured'
_exptl_crystal_description plate
_exptl_crystal_F_000 252
_exptl_crystal_size_max 0.50
_exptl_crystal_size_mid 0.30
_exptl_crystal_size_min 0.20
_refine_diff_density_max 0.23
_refine_diff_density_min -0.21
_refine_ls_extinction_method none
_refine_ls_goodness_of_fit_ref 0.9805
_refine_ls_hydrogen_treatment constr
_refine_ls_matrix_type full
_refine_ls_number_parameters 154
_refine_ls_number_reflns 1242
_refine_ls_number_restraints 1
_refine_ls_R_factor_all 0.0306
_refine_ls_R_factor_gt 0.0306
_refine_ls_shift/su_max 0.000166
_refine_ls_structure_factor_coef Fsqd
_refine_ls_weighting_details 'w = 1/[\s^2^(F^2^) + (0.02P)^2^ + 0.15P], where P=[max(Fo^2^,0) + 2Fc^2^]/3'
_refine_ls_weighting_scheme calc
_refine_ls_wR_factor_all 0.0650
_refine_ls_wR_factor_gt 0.0650
_refine_ls_wR_factor_ref 0.0650
_reflns_number_gt 1242
_reflns_number_total 1242
_reflns_threshold_expression I>-3\s(I)
_cod_data_source_file bq2004.cif
_cod_original_sg_symbol_H-M 'P 21'
_cod_database_code 2213142

loop_
_symmetry_equiv_pos_as_xyz
x,y,z
-x,y+1/2,-z

loop_
_atom_site_type_symbol
_atom_site_label
_atom_site_fract_x
_atom_site_fract_y
_atom_site_fract_z
_atom_site_U_iso_or_equiv
_atom_site_adp_type
_atom_site_occupancy
C C1 0.2686(2) 0.0562(3) 0.7703(2) 0.0158 Uani 1.0000
C C2 0.1665(2) 0.1706(3) 0.6128(2) 0.0159 Uani 1.0000
N N3 0.29994(18) 0.2904(2) 0.61261(18) 0.0163 Uani 1.0000
C C4 0.4480(2) 0.2742(3) 0.7522(2) 0.0151 Uani 1.0000
O O5 0.43446(15) 0.1497(2) 0.85555(16) 0.0168 Uani 1.0000
N N6 0.58915(19) 0.3610(2) 0.78899(19) 0.0179 Uani 1.0000
C C7 0.5870(2) 0.4885(3) 0.6726(2) 0.0194 Uani 1.0000
C C8 0.4292(2) 0.5148(3) 0.5225(2) 0.0210 Uani 1.0000
C C9 0.2903(2) 0.4148(3) 0.4941(2) 0.0189 Uani 1.0000
O O10 0.71883(17) 0.5753(2) 0.69889(18) 0.0280 Uani 1.0000
O O11 0.03602(15) 0.2615(2) 0.63784(15) 0.0188 Uani 1.0000
C C12 0.0706(2) 0.2547(3) 0.8150(2) 0.0166 Uani 1.0000
C C13 0.1696(2) 0.0806(3) 0.8791(2) 0.0160 Uani 1.0000
O O14 0.04747(17) -0.0572(2) 0.84954(18) 0.0214 Uani 1.0000
C C15 0.1620(2) 0.4203(3) 0.9110(3) 0.0203 Uani 1.0000
O O16 0.06795(19) 0.5788(2) 0.8420(2) 0.0258 Uani 1.0000
C C17 0.3066(2) -0.1330(3) 0.7364(3) 0.0206 Uani 1.0000
H H21 0.1167 0.1019 0.5078 0.0186 Uiso 1.0000
H H81 0.4260 0.6034 0.4459 0.0270 Uiso 1.0000
H H91 0.1839 0.4273 0.3985 0.0205 Uiso 1.0000
H H121 -0.0451 0.2478 0.8178 0.0198 Uiso 1.0000
H H131 0.2502 0.0870 0.9987 0.0190 Uiso 1.0000
H H151 0.1800 0.4039 1.0302 0.0228 Uiso 1.0000
H H152 0.2750 0.4303 0.9033 0.0237 Uiso 1.0000
H H171 0.3705 -0.1896 0.8427 0.0314 Uiso 1.0000
H H172 0.2019 -0.1942 0.6764 0.0307 Uiso 1.0000
H H173 0.3720 -0.1277 0.6706 0.0302 Uiso 1.0000
H H10 -0.0367 0.5603 0.8191 0.0403 Uiso 1.0000
H H16 0.0970 -0.1580 0.8758 0.0334 Uiso 1.0000

loop_
_atom_site_aniso_label
_atom_site_aniso_U_11
_atom_site_aniso_U_22
_atom_site_aniso_U_33
_atom_site_aniso_U_12
_atom_site_aniso_U_13
_atom_site_aniso_U_23
C1 0.0139(8) 0.0162(9) 0.0160(8) -0.0031(8) 0.0052(7) -0.0006(7)
C2 0.0155(8) 0.0160(9) 0.0161(8) -0.0002(8) 0.0066(7) -0.0001(7)
N3 0.0156(7) 0.0180(8) 0.0145(7) -0.0004(7) 0.0057(6) 0.0017(7)
C4 0.0177(8) 0.0145(9) 0.0141(8) 0.0013(8) 0.0078(7) -0.0010(8)
O5 0.0146(6) 0.0176(7) 0.0161(6) -0.0025(6) 0.0045(5) 0.0033(5)
N6 0.0171(7) 0.0174(8) 0.0195(8) -0.0012(7) 0.0082(6) -0.0011(7)
C7 0.0211(9) 0.0175(9) 0.0229(9) -0.0017(8) 0.0127(8) -0.0015(8)
C8 0.0258(9) 0.0196(10) 0.0211(9) 0.0019(8) 0.0133(8) 0.0058(8)
C9 0.0208(9) 0.0201(9) 0.0163(8) 0.0030(9) 0.0082(7) 0.0032(8)
O10 0.0233(7) 0.0287(8) 0.0326(8) -0.0068(7) 0.0123(6) 0.0040(7)
O11 0.0167(6) 0.0223(7) 0.0171(6) 0.0037(6) 0.0068(5) 0.0031(6)
C12 0.0178(8) 0.0159(8) 0.0177(8) 0.0004(8) 0.0091(7) 0.0021(8)
C13 0.0171(8) 0.0143(9) 0.0168(8) -0.0011(8) 0.0074(7) 0.0002(8)
O14 0.0213(7) 0.0130(7) 0.0318(8) -0.0009(6) 0.0131(6) 0.0028(6)
C15 0.0208(9) 0.0157(9) 0.0250(10) 0.0011(8) 0.0103(8) -0.0006(8)
O16 0.0232(7) 0.0127(7) 0.0431(9) 0.0000(6) 0.0157(7) 0.0020(7)
C17 0.0226(9) 0.0160(9) 0.0246(9) 0.0007(8) 0.0114(8) -0.0013(8)

loop_
_atom_type_symbol
_atom_type_scat_dispersion_real
_atom_type_scat_dispersion_imag
_atom_type_scat_source
C 0.0033 0.0016 'International Tables Vol C 4.2.6.8 and 6.1.1.4'
H 0.0000 0.0000 'International Tables Vol C 4.2.6.8 and 6.1.1.4'
N 0.0061 0.0033 'International Tables Vol C 4.2.6.8 and 6.1.1.4'
O 0.0106 0.0060 'International Tables Vol C 4.2.6.8 and 6.1.1.4'

loop_
_geom_angle_atom_site_label_1
_geom_angle_atom_site_label_2
_geom_angle_atom_site_label_3
_geom_angle
_geom_angle_publ_flag
C2 C1 O5 104.69(14) no
C2 C1 C13 103.79(14) no
O5 C1 C13 107.35(14) no
C2 C1 C17 115.42(15) no
O5 C1 C17 107.46(14) no
C13 C1 C17 117.21(16) no
C1 C2 N3 101.08(13) no
C1 C2 O11 108.34(14) no
N3 C2 O11 112.68(16) no
C1 C2 H21 114.2 no
N3 C2 H21 110.5 no
O11 C2 H21 109.9 no
C2 N3 C4 112.60(15) no
C2 N3 C9 128.54(15) no
C4 N3 C9 118.83(15) no
N3 C4 O5 111.11(15) no
N3 C4 N6 127.44(16) no
O5 C4 N6 121.44(15) no
C1 O5 C4 109.07(13) no
C4 N6 C7 116.17(15) no
N6 C7 C8 118.54(16) no
N6 C7 O10 119.61(17) no
C8 C7 O10 121.84(18) no
C7 C8 C9 120.68(18) no
C7 C8 H81 118.8 no
C9 C8 H81 120.5 no
N3 C9 C8 118.29(17) no
N3 C9 H91 117.7 no
C8 C9 H91 124.0 no
C2 O11 C12 109.58(13) no
O11 C12 C13 104.74(15) no
O11 C12 C15 112.93(16) no
C13 C12 C15 114.41(14) no
O11 C12 H121 105.7 no
C13 C12 H121 110.5 no
C15 C12 H121 108.2 no
C1 C13 C12 103.87(15) no
C1 C13 O14 111.29(15) no
C12 C13 O14 107.32(14) no
C1 C13 H131 110.2 no
C12 C13 H131 112.5 no
O14 C13 H131 111.3 no
C13 O14 H16 110.4 no
C12 C15 O16 112.08(15) no
C12 C15 H151 107.3 no
O16 C15 H151 111.0 no
C12 C15 H152 108.1 no
O16 C15 H152 107.6 no
H151 C15 H152 110.8 no
C15 O16 H10 108.8 no
C1 C17 H171 107.7 no
C1 C17 H172 109.1 no
H171 C17 H172 110.4 no
C1 C17 H173 108.1 no
H171 C17 H173 111.3 no
H172 C17 H173 110.2 no

loop_
_geom_bond_atom_site_label_1
_geom_bond_atom_site_label_2
_geom_bond_distance
_geom_bond_publ_flag
C1 C2 1.548(3) no
C1 O5 1.478(2) no
C1 C13 1.540(2) no
C1 C17 1.511(3) no
C2 N3 1.458(2) no
C2 O11 1.408(2) no
C2 H21 0.984 no
N3 C4 1.351(2) no
N3 C9 1.374(2) no
C4 O5 1.342(2) no
C4 N6 1.293(2) no
N6 C7 1.395(2) no
C7 C8 1.453(3) no
C7 O10 1.242(2) no
C8 C9 1.342(3) no
C8 H81 0.937 no
C9 H91 0.951 no
O11 C12 1.460(2) no
C12 C13 1.528(3) no
C12 C15 1.518(3) no
C12 H121 1.009 no
C13 O14 1.416(2) no
C13 H131 0.987 no
O14 H16 0.849 no
C15 O16 1.419(2) no
C15 H151 1.003 no
C15 H152 1.006 no
O16 H10 0.848 no
C17 H171 0.960 no
C17 H172 0.948 no
C17 H173 0.966 no

loop_
_geom_hbond_atom_site_label_D
_geom_hbond_atom_site_label_H
_geom_hbond_atom_site_label_A
_geom_hbond_site_symmetry_A
_geom_hbond_distance_DH
_geom_hbond_distance_HA
_geom_hbond_distance_DA
_geom_hbond_angle_DHA
_geom_hbond_publ_flag
O16 H10 O10 1_455 0.85 1.92 2.724(2) 158 yes
O14 H16 O16 1_545 0.85 1.99 2.732(2) 145 yes

loop_
_cod_related_entry_id
_cod_related_entry_database
_cod_related_entry_code
1 ChemSpider 21185255
